data_9016707
loop_
_publ_author_name
'Park, C. H.'
'Bluhm, K.'

_publ_section_title
;
 Zur Synthese und Kristallstruktur von Bariumboroarsenat Ba(BAsO5) mit
 einem Beitrag uber Bariumorthoarsenat Ba3(AsO4)2
;
_journal_name_full 'Zeitschrift fur Naturforschung B'
_journal_page_first 722
_journal_page_last 726
_journal_volume 51
_journal_year 1996
_chemical_compound_source Synthetic
_chemical_formula_sum 'As2 Ba3 O8'
_space_group_IT_number 166
_symmetry_space_group_name_Hall '-R 3 2"'
_symmetry_space_group_name_H-M 'R -3 m :H'
_cell_angle_alpha 90
_cell_angle_beta 90
_cell_angle_gamma 120
_cell_length_a 5.7672
_cell_length_b 5.7672
_cell_length_c 21.1630
_cell_formula_units_Z 3
_cell_volume 609.590
_database_code_amcsd 0018727
_exptl_crystal_density_diffrn 5.637
_cod_original_sg_symbol_H-M 'R -3 m'
_cod_original_formula_sum 'Ba3 As2 O8'
_cod_database_code 9016707
_amcsd_formula_title Ba3(AsO4)2

loop_
_space_group_symop_operation_xyz
x,y,z
2/3+x,1/3+y,1/3+z
1/3+x,2/3+y,2/3+z
x,x-y,z
2/3+x,1/3+x-y,1/3+z
1/3+x,2/3+x-y,2/3+z
y,x,-z
2/3+y,1/3+x,1/3-z
1/3+y,2/3+x,2/3-z
-x+y,y,z
2/3-x+y,1/3+y,1/3+z
1/3-x+y,2/3+y,2/3+z
-x,-x+y,-z
2/3-x,1/3-x+y,1/3-z
1/3-x,2/3-x+y,2/3-z
-y,-x,z
2/3-y,1/3-x,1/3+z
1/3-y,2/3-x,2/3+z
x-y,-y,-z
2/3+x-y,1/3-y,1/3-z
1/3+x-y,2/3-y,2/3-z
y,-x+y,-z
2/3+y,1/3-x+y,1/3-z
1/3+y,2/3-x+y,2/3-z
-x+y,-x,z
2/3-x+y,1/3-x,1/3+z
1/3-x+y,2/3-x,2/3+z
-x,-y,-z
2/3-x,1/3-y,1/3-z
1/3-x,2/3-y,2/3-z
-y,x-y,z
2/3-y,1/3+x-y,1/3+z
1/3-y,2/3+x-y,2/3+z
x-y,x,-z
2/3+x-y,1/3+x,1/3-z
1/3+x-y,2/3+x,2/3-z

loop_
_atom_site_aniso_label
_atom_site_aniso_U_11
_atom_site_aniso_U_22
_atom_site_aniso_U_33
_atom_site_aniso_U_12
_atom_site_aniso_U_13
_atom_site_aniso_U_23
Ba1 0.01490 0.01490 0.00810 0.00740 0.00000 0.00000
Ba2 0.00890 0.00890 0.00950 0.00446 0.00000 0.00000
As 0.00720 0.00720 0.00780 0.00360 0.00000 0.00000
O1 0.02300 0.02300 0.02900 0.01600 0.00000 0.00000
O2 0.03800 0.03800 0.01400 0.01900 0.00000 0.00000

loop_
_atom_site_label
_atom_site_fract_x
_atom_site_fract_y
_atom_site_fract_z
_atom_site_U_iso_or_equiv
Ba1 0.00000 0.00000 0.00000 0.01300
Ba2 0.00000 0.00000 0.20584 0.00900
As 0.33333 0.66667 0.07357 0.00700
O1 0.17370 0.82630 0.10100 0.02200
O2 0.33333 0.66667 -0.00640 0.03000

loop_
_cod_related_entry_id
_cod_related_entry_database
_cod_related_entry_code
1 AMCSD 0018727
